data_7022799
loop_
_publ_author_name
'Bobin, Mariusz'
'Day, Iain J.'
'Roe, Stephen M.'
'Viseux, Eddy M. E.'

_publ_section_title
;
 Insights into the mechanism for gold catalysis: behaviour of gold(I)
 amide complexes in solution.
;
_journal_issue 18
_journal_name_full 'Dalton transactions (Cambridge, England : 2003)'
_journal_page_first 6592
_journal_page_last 6602
_journal_paper_doi 10.1039/c3dt33039g
_journal_volume 42
_journal_year 2013
_chemical_absolute_configuration ad
_chemical_compound_source 'synthesis as described'
_chemical_formula_moiety 'C46 H54 Au2 F6 N4 O6 P2 S2'
_chemical_formula_sum 'C46 H54 Au2 F6 N4 O6 P2 S2'
_chemical_formula_weight 1392.96
_chemical_name_systematic
;
?
;
_space_group_IT_number 4
_symmetry_cell_setting monoclinic
_symmetry_Int_Tables_number 4
_symmetry_space_group_name_Hall 'P 2yb'
_symmetry_space_group_name_H-M 'P 1 21 1'
_atom_sites_solution_hydrogens geom
_atom_sites_solution_primary direct
_atom_sites_solution_secondary difmap
_audit_conform_dict_location ftp://ftp.iucr.org/pub/cif_core.dic
_audit_conform_dict_name cif_core.dic
_audit_conform_dict_version 2.4
_audit_creation_date 2012-12-13T15:11:38-00:00
_audit_creation_method 'WinGX routine CIF_UPDATE'
_cell_angle_alpha 90
_cell_angle_beta 90.8610(10)
_cell_angle_gamma 90
_cell_formula_units_Z 2
_cell_length_a 10.4641(2)
_cell_length_b 17.3566(5)
_cell_length_c 14.2244(4)
_cell_measurement_reflns_used 16803
_cell_measurement_temperature 173(2)
_cell_measurement_theta_max 0
_cell_measurement_theta_min 0
_cell_measurement_wavelength 0.71073
_cell_volume 2583.16(12)
_computing_cell_refinement 'HKL Scalepack (Otwinowski & Minor 1997)'
_computing_data_collection 'Collect (Bruker AXS BV, 1997-2004)'
_computing_data_reduction 'HKL Denzo and Scalepack (Otwinowski & Minor 1997)'
_computing_molecular_graphics 'Ortep-3 for Windows (Farrugia, 1997)'
_computing_publication_material 'WinGX publication routines (Farrugia, 1999)'
_computing_structure_refinement 'SHELXL-97 (Sheldrick, 1997)'
_computing_structure_solution 'SHELXS-97 (Sheldrick, 1990)'
_diffrn_ambient_temperature 173(2)
_diffrn_detector 'CCD plate'
_diffrn_detector_area_resol_mean 9
_diffrn_measured_fraction_theta_full 0.995
_diffrn_measured_fraction_theta_max 0.995
_diffrn_measurement_device '95mm CCD camera on \k-goniostat'
_diffrn_measurement_device_type KappaCCD
_diffrn_measurement_method 'CCD rotation images, thick slices'
_diffrn_orient_matrix_type 'by Bruker AXS Collect from scalepack cell'
_diffrn_orient_matrix_UB_11 -0.412969E-1
_diffrn_orient_matrix_UB_12 0.468993E-1
_diffrn_orient_matrix_UB_13 -0.277463E-1
_diffrn_orient_matrix_UB_21 -0.638734E-1
_diffrn_orient_matrix_UB_22 0
_diffrn_orient_matrix_UB_23 0.515908E-1
_diffrn_orient_matrix_UB_31 0.578745E-1
_diffrn_orient_matrix_UB_32 0.334655E-1
_diffrn_orient_matrix_UB_33 0.388843E-1
_diffrn_radiation_monochromator graphite
_diffrn_radiation_probe x-ray
_diffrn_radiation_type MoK\a
_diffrn_radiation_wavelength 0.71073
_diffrn_reflns_av_R_equivalents 0.073
_diffrn_reflns_av_unetI/netI 0.0748
_diffrn_reflns_limit_h_max 13
_diffrn_reflns_limit_h_min -13
_diffrn_reflns_limit_k_max 22
_diffrn_reflns_limit_k_min -22
_diffrn_reflns_limit_l_max 18
_diffrn_reflns_limit_l_min -18
_diffrn_reflns_number 33846
_diffrn_reflns_theta_full 27.06
_diffrn_reflns_theta_max 27.06
_diffrn_reflns_theta_min 3.44
_diffrn_source 'Enraf Nonius FR590'
_exptl_absorpt_coefficient_mu 5.887
_exptl_absorpt_correction_T_max 0.6484
_exptl_absorpt_correction_T_min 0.5334
_exptl_absorpt_correction_type multi-scan
_exptl_absorpt_process_details
;
[c.f. r.h. blessing, acta cryst. (1995), a51, 33-38]
;
_exptl_crystal_colour colourless
_exptl_crystal_density_diffrn 1.791
_exptl_crystal_density_method 'not measured'
_exptl_crystal_description prism
_exptl_crystal_F_000 1360
_exptl_crystal_size_max 0.12
_exptl_crystal_size_mid 0.08
_exptl_crystal_size_min 0.06
_refine_diff_density_max 2.914
_refine_diff_density_min -1.327
_refine_diff_density_rms 0.18
_refine_ls_abs_structure_details 'Flack H D (1983), Acta Cryst. A39, 876-881'
_refine_ls_abs_structure_Flack 0.048(11)
_refine_ls_extinction_method none
_refine_ls_goodness_of_fit_ref 1.063
_refine_ls_hydrogen_treatment constr
_refine_ls_matrix_type full
_refine_ls_number_parameters 613
_refine_ls_number_reflns 11184
_refine_ls_number_restraints 7
_refine_ls_restrained_S_all 1.063
_refine_ls_R_factor_all 0.0665
_refine_ls_R_factor_gt 0.0511
_refine_ls_shift/su_max 0.006
_refine_ls_shift/su_mean 0.001
_refine_ls_structure_factor_coef Fsqd
_refine_ls_weighting_details 'calc w=1/[\s^2^(Fo^2^)+(0.0428P)^2^+11.9121P] where P=(Fo^2^+2Fc^2^)/3'
_refine_ls_weighting_scheme calc
_refine_ls_wR_factor_gt 0.1053
_refine_ls_wR_factor_ref 0.1107
_reflns_number_gt 9581
_reflns_number_total 11184
_reflns_threshold_expression >2sigma(I)
_cod_data_source_file c3dt33039g.txt
_cod_data_source_block V03MB93
_cod_database_code 7022799

loop_
_symmetry_equiv_pos_as_xyz
'x, y, z'
'-x, y+1/2, -z'

loop_
_atom_site_label
_atom_site_type_symbol
_atom_site_fract_x
_atom_site_fract_y
_atom_site_fract_z
_atom_site_U_iso_or_equiv
_atom_site_adp_type
_atom_site_occupancy
_atom_site_symmetry_multiplicity
_atom_site_calc_flag
_atom_site_refinement_flags
C1 C 0.2932(14) 0.7027(6) 0.1182(8) 0.036(3) Uani 1 1 d .
C2 C 0.2521(11) 0.6661(7) -0.1116(9) 0.031(3) Uani 1 1 d .
C3 C 0.1765(11) 0.6187(9) -0.1804(10) 0.038(3) Uani 1 1 d .
H3A H 0.1199 0.6532 -0.2176 0.046 Uiso 1 1 calc R
H3B H 0.1217 0.5826 -0.1453 0.046 Uiso 1 1 calc R
C4 C 0.2588(11) 0.5732(8) -0.2467(9) 0.033(3) Uani 1 1 d .
H4A H 0.3163 0.5386 -0.2104 0.04 Uiso 1 1 calc R
H4B H 0.3122 0.6087 -0.2839 0.04 Uiso 1 1 calc R
C5 C 0.1718(11) 0.5251(7) -0.3136(8) 0.031(3) Uani 1 1 d .
H5A H 0.1271 0.4855 -0.2762 0.037 Uiso 1 1 calc R
H5B H 0.1061 0.5594 -0.3418 0.037 Uiso 1 1 calc R
C6 C 0.2433(11) 0.4856(7) -0.3915(8) 0.030(3) Uani 1 1 d .
H6A H 0.2859 0.5251 -0.4304 0.035 Uiso 1 1 calc R
H6B H 0.3103 0.4521 -0.3637 0.035 Uiso 1 1 calc R
C7 C 0.2231(11) 0.3826(7) -0.5128(8) 0.028(3) Uani 1 1 d .
H7 H 0.1533 0.3533 -0.5456 0.034 Uiso 1 1 calc R
C8 C 0.3026(10) 0.3240(6) -0.4612(8) 0.027(3) Uani 1 1 d .
H8A H 0.3768 0.3499 -0.4309 0.032 Uiso 1 1 calc R
H8B H 0.3356 0.2859 -0.5066 0.032 Uiso 1 1 calc R
C9 C 0.2872(14) 0.4319(7) -0.5884(8) 0.040(3) Uani 1 1 d .
H9A H 0.3023 0.4018 -0.6463 0.048 Uiso 1 1 calc R
H9B H 0.3692 0.4537 -0.5652 0.048 Uiso 1 1 calc R
C10 C 0.1861(14) 0.4955(8) -0.6052(8) 0.047(3) Uani 1 1 d .
H10A H 0.2268 0.5469 -0.6071 0.056 Uiso 1 1 calc R
H10B H 0.139 0.4868 -0.6651 0.056 Uiso 1 1 calc R
C11 C 0.0958(11) 0.4893(7) -0.5214(8) 0.032(3) Uani 1 1 d .
H11A H 0.0796 0.541 -0.4945 0.038 Uiso 1 1 calc R
H11B H 0.013 0.4666 -0.5416 0.038 Uiso 1 1 calc R
C12 C -0.2936(11) 0.8263(7) -0.1380(7) 0.024(2) Uani 1 1 d .
C13 C -0.2076(11) 0.8885(7) -0.1465(8) 0.027(3) Uani 1 1 d .
H13 H -0.1179 0.8803 -0.1469 0.033 Uiso 1 1 calc R
C14 C -0.2597(14) 0.9625(7) -0.1543(10) 0.040(3) Uani 1 1 d .
H14 H -0.2043 1.0055 -0.1603 0.048 Uiso 1 1 calc R
C15 C -0.3866(13) 0.9737(8) -0.1534(10) 0.044(4) Uani 1 1 d .
H15 H -0.4189 1.0247 -0.1585 0.052 Uiso 1 1 calc R
C16 C -0.4718(12) 0.9133(8) -0.1453(9) 0.037(3) Uani 1 1 d .
H16 H -0.5613 0.9224 -0.145 0.045 Uiso 1 1 calc R
C17 C -0.4236(11) 0.8386(7) -0.1377(9) 0.031(3) Uani 1 1 d .
H17 H -0.4805 0.7962 -0.1322 0.037 Uiso 1 1 calc R
C18 C -0.2576(10) 0.6848(7) -0.2371(8) 0.025(3) Uani 1 1 d .
C19 C -0.1598(9) 0.6791(7) -0.2986(8) 0.023(2) Uani 1 1 d .
H19 H -0.0784 0.6995 -0.2815 0.028 Uiso 1 1 calc R
C20 C -0.1763(13) 0.6435(8) -0.3873(8) 0.038(3) Uani 1 1 d .
H20 H -0.1066 0.639 -0.429 0.045 Uiso 1 1 calc R
C21 C -0.2971(12) 0.6152(8) -0.4126(9) 0.035(3) Uani 1 1 d .
H21 H -0.3092 0.5891 -0.4708 0.042 Uiso 1 1 calc R
C22 C -0.3985(11) 0.6252(7) -0.3531(8) 0.029(3) Uani 1 1 d .
H22 H -0.4819 0.6105 -0.3735 0.034 Uiso 1 1 calc R
C23 C -0.3813(11) 0.6558(8) -0.2655(9) 0.032(3) Uani 1 1 d .
H23 H -0.4507 0.658 -0.2233 0.039 Uiso 1 1 calc R
C51 C -0.3001(17) 0.2965(11) -0.6155(14) 0.070(5) Uani 1 1 d U
C52 C -0.2743(9) 0.3315(8) -0.3905(9) 0.028(3) Uani 1 1 d .
C53 C -0.2037(11) 0.3853(8) -0.3207(10) 0.036(3) Uani 1 1 d .
H53A H -0.1403 0.3543 -0.2849 0.043 Uiso 1 1 calc R
H53B H -0.1559 0.4239 -0.3574 0.043 Uiso 1 1 calc R
C54 C -0.2860(12) 0.4275(7) -0.2515(9) 0.034(3) Uani 1 1 d .
H54A H -0.3345 0.3897 -0.214 0.041 Uiso 1 1 calc R
H54B H -0.3482 0.4603 -0.286 0.041 Uiso 1 1 calc R
C55 C -0.2053(10) 0.4772(7) -0.1863(9) 0.029(3) Uani 1 1 d .
H55A H -0.1653 0.5188 -0.2232 0.035 Uiso 1 1 calc R
H55B H -0.1359 0.4454 -0.1584 0.035 Uiso 1 1 calc R
C56 C -0.2823(11) 0.5128(7) -0.1078(8) 0.030(3) Uani 1 1 d .
H56A H -0.3541 0.5425 -0.1357 0.036 Uiso 1 1 calc R
H56B H -0.3189 0.4711 -0.0692 0.036 Uiso 1 1 calc R
C57 C -0.2805(11) 0.6150(6) 0.0149(8) 0.026(2) Uani 1 1 d .
H57 H -0.3534 0.5843 0.04 0.031 Uiso 1 1 calc R
C58 C -0.3367(10) 0.6837(7) -0.0375(8) 0.024(2) Uani 1 1 d .
H58A H -0.361 0.7233 0.009 0.029 Uiso 1 1 calc R
H58B H -0.4159 0.6669 -0.0706 0.029 Uiso 1 1 calc R
C59 C -0.1916(12) 0.6326(7) 0.0959(8) 0.039(3) Uani 1 1 d .
H59A H -0.1528 0.6842 0.0881 0.047 Uiso 1 1 calc R
H59B H -0.2384 0.6317 0.1558 0.047 Uiso 1 1 calc R
C60 C -0.0905(16) 0.5714(9) 0.0957(10) 0.068(5) Uani 1 1 d .
H60A H -0.0046 0.5948 0.09 0.081 Uiso 1 1 calc R
H60B H -0.0926 0.541 0.1545 0.081 Uiso 1 1 calc R
C61 C -0.1194(14) 0.5226(9) 0.0145(11) 0.052(4) Uani 1 1 d .
H61A H -0.0398 0.5101 -0.0191 0.063 Uiso 1 1 calc R
H61B H -0.1588 0.4737 0.0354 0.063 Uiso 1 1 calc R
C62 C 0.2446(9) 0.3214(6) -0.2588(7) 0.018(2) Uani 1 1 d .
C63 C 0.1458(10) 0.3337(7) -0.1967(8) 0.026(3) Uani 1 1 d .
H63 H 0.0616 0.3175 -0.2128 0.031 Uiso 1 1 calc R
C64 C 0.1694(11) 0.3690(7) -0.1120(9) 0.032(3) Uani 1 1 d .
H64 H 0.1019 0.3783 -0.0695 0.038 Uiso 1 1 calc R
C65 C 0.2925(12) 0.3905(8) -0.0898(8) 0.031(3) Uani 1 1 d .
H65 H 0.3087 0.4159 -0.0316 0.037 Uiso 1 1 calc R
C66 C 0.3907(12) 0.3772(8) -0.1470(9) 0.040(3) Uani 1 1 d .
H66 H 0.4751 0.3924 -0.1299 0.047 Uiso 1 1 calc R
C67 C 0.3648(11) 0.3401(8) -0.2333(9) 0.031(3) Uani 1 1 d .
H67 H 0.4332 0.328 -0.2739 0.037 Uiso 1 1 calc R
C68 C 0.2789(11) 0.1793(7) -0.3606(8) 0.027(3) Uani 1 1 d .
C69 C 0.1996(12) 0.1159(7) -0.3489(9) 0.030(3) Uani 1 1 d .
H69 H 0.1097 0.1236 -0.3479 0.036 Uiso 1 1 calc R
C70 C 0.2468(12) 0.0430(7) -0.3387(9) 0.033(3) Uani 1 1 d .
H70 H 0.1901 0.0005 -0.3326 0.04 Uiso 1 1 calc R
C71 C 0.3780(13) 0.0312(8) -0.3372(10) 0.039(3) Uani 1 1 d .
H71 H 0.4114 -0.0192 -0.3288 0.047 Uiso 1 1 calc R
C72 C 0.4600(12) 0.0925(8) -0.3480(10) 0.043(4) Uani 1 1 d .
H72 H 0.5497 0.0844 -0.3488 0.052 Uiso 1 1 calc R
C73 C 0.4105(12) 0.1660(8) -0.3577(9) 0.035(3) Uani 1 1 d .
H73 H 0.4674 0.2084 -0.3625 0.042 Uiso 1 1 calc R
Au1 Au -0.02337(3) 0.72464(2) -0.08346(3) 0.02372(11) Uani 1 1 d .
Au51 Au 0.00247(3) 0.275211(18) -0.40897(3) 0.02233(11) Uani 1 1 d .
F1 F 0.3236(11) 0.7402(7) 0.1929(6) 0.083(3) Uani 1 1 d .
F2 F 0.2100(14) 0.6547(8) 0.1416(10) 0.123(5) Uani 1 1 d .
F3 F 0.3947(14) 0.6667(9) 0.0926(8) 0.127(6) Uani 1 1 d .
F51 F -0.2134(17) 0.3501(8) -0.6331(10) 0.144(7) Uani 1 1 d .
F52 F -0.3190(10) 0.2590(6) -0.6957(6) 0.073(3) Uani 1 1 d .
F53 F -0.4061(14) 0.3325(9) -0.5980(8) 0.123(6) Uani 1 1 d .
N1 N 0.1722(8) 0.7116(8) -0.0551(7) 0.031(3) Uani 1 1 d .
N2 N 0.1590(9) 0.4396(5) -0.4511(6) 0.028(2) Uani 1 1 d .
N51 N -0.1910(9) 0.2845(8) -0.4420(7) 0.030(2) Uani 1 1 d .
N52 N -0.2064(8) 0.5637(5) -0.0470(7) 0.026(2) Uani 1 1 d .
O1 O 0.1291(7) 0.8072(5) 0.0692(6) 0.037(2) Uani 1 1 d .
O2 O 0.3430(8) 0.8109(5) -0.0022(6) 0.037(2) Uani 1 1 d .
O3 O 0.3654(7) 0.6644(6) -0.1040(7) 0.049(3) Uani 1 1 d .
O51 O -0.1413(8) 0.1896(6) -0.5638(7) 0.045(3) Uani 1 1 d .
O52 O -0.3574(9) 0.1877(6) -0.5007(7) 0.056(3) Uani 1 1 d .
O53 O -0.3886(7) 0.3323(6) -0.3992(6) 0.042(2) Uani 1 1 d .
P1 P -0.2310(2) 0.7281(3) -0.1233(2) 0.0233(6) Uani 1 1 d .
P51 P 0.2104(2) 0.2740(2) -0.37149(18) 0.0197(5) Uani 1 1 d .
S5 S -0.2470(2) 0.2316(2) -0.52356(19) 0.0255(6) Uani 1 1 d .
S6 S 0.2324(2) 0.7691(2) 0.0254(2) 0.0291(6) Uani 1 1 d .

loop_
_atom_site_aniso_label
_atom_site_aniso_U_11
_atom_site_aniso_U_22
_atom_site_aniso_U_33
_atom_site_aniso_U_23
_atom_site_aniso_U_13
_atom_site_aniso_U_12
C1 0.077(9) 0.010(5) 0.021(6) -0.006(4) -0.012(6) 0.002(5)
C2 0.036(7) 0.018(6) 0.038(7) -0.007(5) 0.004(5) -0.007(5)
C3 0.024(6) 0.050(9) 0.041(8) -0.025(7) 0.000(5) 0.006(6)
C4 0.031(6) 0.035(8) 0.033(7) -0.010(6) 0.003(5) 0.011(5)
C5 0.035(6) 0.023(6) 0.034(7) -0.002(5) 0.014(5) -0.002(5)
C6 0.039(7) 0.029(7) 0.021(6) 0.007(5) 0.001(5) 0.000(5)
C7 0.031(6) 0.037(7) 0.016(6) -0.004(5) 0.003(5) 0.006(5)
C8 0.032(6) 0.011(5) 0.038(7) -0.011(5) 0.007(5) 0.000(4)
C9 0.062(9) 0.033(7) 0.026(6) 0.000(5) 0.012(6) 0.008(6)
C10 0.070(9) 0.051(8) 0.019(6) 0.007(5) 0.009(6) 0.021(7)
C11 0.035(6) 0.025(6) 0.035(7) 0.005(5) -0.008(5) 0.006(5)
C12 0.036(6) 0.024(6) 0.013(6) -0.001(5) 0.000(5) -0.005(5)
C13 0.034(6) 0.031(7) 0.016(6) -0.010(5) -0.001(5) 0.002(5)
C14 0.064(9) 0.016(7) 0.041(8) 0.008(6) 0.003(7) -0.008(6)
C15 0.054(9) 0.036(8) 0.041(8) 0.008(6) 0.009(7) 0.001(6)
C16 0.037(7) 0.033(8) 0.042(8) 0.002(6) -0.007(6) 0.015(5)
C17 0.031(6) 0.023(7) 0.039(8) -0.004(5) 0.000(5) -0.007(5)
C18 0.018(5) 0.024(6) 0.032(7) -0.008(5) 0.005(5) 0.008(4)
C19 0.014(5) 0.034(7) 0.023(6) 0.008(5) -0.003(4) -0.004(4)
C20 0.055(8) 0.042(8) 0.016(6) 0.004(5) 0.004(6) 0.004(6)
C21 0.039(7) 0.042(9) 0.022(7) 0.012(6) -0.004(6) -0.006(6)
C22 0.026(6) 0.036(7) 0.024(7) -0.007(5) -0.001(5) 0.005(5)
C23 0.028(6) 0.041(8) 0.028(7) 0.006(6) 0.006(5) 0.004(5)
C51 0.074(6) 0.068(7) 0.067(7) -0.001(5) 0.000(5) 0.000(4)
C52 0.011(5) 0.036(7) 0.038(7) -0.012(6) 0.007(5) 0.003(5)
C53 0.027(6) 0.039(8) 0.042(8) -0.017(6) 0.007(6) -0.001(5)
C54 0.041(7) 0.028(7) 0.034(7) -0.012(6) 0.008(6) 0.002(5)
C55 0.026(6) 0.025(6) 0.036(7) -0.010(5) 0.005(5) -0.003(5)
C56 0.041(7) 0.018(6) 0.030(6) -0.006(5) 0.004(5) -0.004(5)
C57 0.036(6) 0.018(5) 0.023(6) -0.007(4) 0.005(5) -0.003(5)
C58 0.028(6) 0.026(6) 0.019(6) 0.002(5) 0.005(4) 0.000(5)
C59 0.061(8) 0.030(6) 0.026(6) -0.005(5) -0.002(6) 0.003(6)
C60 0.084(12) 0.072(11) 0.046(9) -0.016(8) -0.022(8) 0.033(9)
C61 0.068(9) 0.036(8) 0.053(9) -0.006(7) -0.010(7) 0.023(7)
C62 0.026(5) 0.016(6) 0.013(5) -0.004(4) -0.002(4) -0.002(4)
C63 0.028(6) 0.029(6) 0.021(6) -0.006(5) -0.002(5) 0.003(5)
C64 0.025(6) 0.034(7) 0.037(7) -0.008(6) 0.004(5) -0.002(5)
C65 0.048(7) 0.034(8) 0.011(6) -0.012(5) -0.003(5) 0.002(6)
C66 0.039(7) 0.057(9) 0.022(7) 0.005(6) -0.006(6) -0.014(6)
C67 0.033(6) 0.036(8) 0.024(7) -0.001(5) 0.002(5) -0.004(5)
C68 0.032(6) 0.024(6) 0.025(7) 0.001(5) 0.005(5) 0.010(5)
C69 0.035(6) 0.030(7) 0.024(7) 0.005(5) 0.003(5) -0.007(5)
C70 0.050(8) 0.025(7) 0.024(7) 0.000(5) -0.004(6) -0.004(5)
C71 0.055(8) 0.021(7) 0.043(8) -0.004(6) -0.003(6) 0.015(6)
C72 0.029(6) 0.044(9) 0.056(9) -0.008(7) -0.004(6) 0.006(6)
C73 0.039(7) 0.033(8) 0.032(7) 0.002(6) 0.003(6) 0.013(6)
Au1 0.01869(17) 0.0266(2) 0.0259(2) -0.0052(2) 0.00167(16) -0.00039(18)
Au51 0.01864(17) 0.0228(2) 0.0256(2) -0.00451(19) 0.00172(15) 0.00005(17)
F1 0.138(9) 0.067(9) 0.042(5) -0.005(5) -0.029(6) 0.009(6)
F2 0.149(11) 0.096(11) 0.123(11) 0.047(9) -0.062(9) -0.066(9)
F3 0.166(12) 0.152(12) 0.063(7) 0.038(8) 0.018(8) 0.127(11)
F51 0.229(16) 0.087(10) 0.113(11) 0.067(9) -0.061(11) -0.089(11)
F52 0.126(8) 0.050(8) 0.041(5) -0.013(4) -0.011(5) 0.020(5)
F53 0.167(12) 0.140(11) 0.061(7) -0.006(8) -0.011(8) 0.115(10)
N1 0.020(4) 0.037(8) 0.037(6) -0.012(5) -0.001(4) 0.006(5)
N2 0.035(5) 0.027(5) 0.021(5) -0.007(4) 0.006(4) 0.000(4)
N51 0.029(5) 0.025(6) 0.035(6) 0.000(5) -0.008(4) -0.007(5)
N52 0.032(5) 0.018(5) 0.028(5) -0.003(4) 0.003(4) 0.007(4)
O1 0.031(4) 0.036(5) 0.042(5) -0.023(4) -0.009(4) 0.007(3)
O2 0.035(4) 0.029(5) 0.047(6) -0.009(4) 0.002(4) -0.017(4)
O3 0.021(4) 0.072(7) 0.056(6) -0.033(5) -0.004(4) 0.012(4)
O51 0.031(4) 0.059(7) 0.046(6) -0.029(5) 0.004(4) 0.005(4)
O52 0.042(5) 0.075(8) 0.052(7) -0.006(5) 0.011(5) -0.023(5)
O53 0.017(4) 0.054(6) 0.055(6) -0.023(5) 0.002(4) -0.001(4)
P1 0.0172(12) 0.0258(16) 0.0271(15) -0.0046(16) 0.0014(10) 0.0012(15)
P51 0.0166(11) 0.0209(14) 0.0216(13) -0.0037(16) 0.0001(10) 0.0020(15)
S5 0.0250(12) 0.0220(16) 0.0294(15) -0.0079(14) -0.0034(11) -0.0003(12)
S6 0.0238(12) 0.0291(17) 0.0344(16) -0.0096(16) -0.0016(11) 0.0004(14)

loop_
_atom_type_symbol
_atom_type_description
_atom_type_scat_dispersion_real
_atom_type_scat_dispersion_imag
_atom_type_scat_source
C C 0.0033 0.0016 'International Tables Vol C Tables 4.2.6.8 and 6.1.1.4'
H H 0 0 'International Tables Vol C Tables 4.2.6.8 and 6.1.1.4'
Au Au -2.0133 8.8022 'International Tables Vol C Tables 4.2.6.8 and 6.1.1.4'
F F 0.0171 0.0103 'International Tables Vol C Tables 4.2.6.8 and 6.1.1.4'
N N 0.0061 0.0033 'International Tables Vol C Tables 4.2.6.8 and 6.1.1.4'
O O 0.0106 0.006 'International Tables Vol C Tables 4.2.6.8 and 6.1.1.4'
P P 0.1023 0.0942 'International Tables Vol C Tables 4.2.6.8 and 6.1.1.4'
S S 0.1246 0.1234 'International Tables Vol C Tables 4.2.6.8 and 6.1.1.4'

loop_
_geom_angle_atom_site_label_1
_geom_angle_atom_site_label_2
_geom_angle_atom_site_label_3
_geom_angle
F2 C1 F1 106.3(12)
F2 C1 F3 109.4(14)
F1 C1 F3 106.6(13)
F2 C1 S6 111.7(11)
F1 C1 S6 110.6(8)
F3 C1 S6 112.0(9)
O3 C2 N1 124.0(12)
O3 C2 C3 124.3(11)
N1 C2 C3 111.7(10)
C2 C3 C4 113.3(10)
C2 C3 H3A 108.9
C4 C3 H3A 108.9
C2 C3 H3B 108.9
C4 C3 H3B 108.9
H3A C3 H3B 107.7
C3 C4 C5 109.2(10)
C3 C4 H4A 109.8
C5 C4 H4A 109.8
C3 C4 H4B 109.8
C5 C4 H4B 109.8
H4A C4 H4B 108.3
C6 C5 C4 113.7(9)
C6 C5 H5A 108.8
C4 C5 H5A 108.8
C6 C5 H5B 108.8
C4 C5 H5B 108.8
H5A C5 H5B 107.7
N2 C6 C5 112.0(10)
N2 C6 H6A 109.2
C5 C6 H6A 109.2
N2 C6 H6B 109.2
C5 C6 H6B 109.2
H6A C6 H6B 107.9
N2 C7 C8 114.4(9)
N2 C7 C9 104.3(9)
C8 C7 C9 118.4(9)
N2 C7 H7 106.3
C8 C7 H7 106.3
C9 C7 H7 106.3
C7 C8 P51 111.7(7)
C7 C8 H8A 109.3
P51 C8 H8A 109.3
C7 C8 H8B 109.3
P51 C8 H8B 109.3
H8A C8 H8B 108
C7 C9 C10 101.6(10)
C7 C9 H9A 111.5
C10 C9 H9A 111.5
C7 C9 H9B 111.5
C10 C9 H9B 111.5
H9A C9 H9B 109.3
C11 C10 C9 105.0(9)
C11 C10 H10A 110.8
C9 C10 H10A 110.8
C11 C10 H10B 110.8
C9 C10 H10B 110.8
H10A C10 H10B 108.8
N2 C11 C10 107.0(9)
N2 C11 H11A 110.3
C10 C11 H11A 110.3
N2 C11 H11B 110.3
C10 C11 H11B 110.3
H11A C11 H11B 108.6
C17 C12 C13 120.9(11)
C17 C12 P1 119.6(9)
C13 C12 P1 119.5(9)
C14 C13 C12 117.4(11)
C14 C13 H13 121.3
C12 C13 H13 121.3
C15 C14 C13 121.1(12)
C15 C14 H14 119.5
C13 C14 H14 119.5
C14 C15 C16 122.0(13)
C14 C15 H15 119
C16 C15 H15 119
C15 C16 C17 118.6(12)
C15 C16 H16 120.7
C17 C16 H16 120.7
C12 C17 C16 120.0(11)
C12 C17 H17 120
C16 C17 H17 120
C19 C18 C23 118.4(11)
C19 C18 P1 120.1(9)
C23 C18 P1 121.5(8)
C18 C19 C20 121.6(10)
C18 C19 H19 119.2
C20 C19 H19 119.2
C21 C20 C19 118.8(11)
C21 C20 H20 120.6
C19 C20 H20 120.6
C22 C21 C20 120.0(13)
C22 C21 H21 120
C20 C21 H21 120
C23 C22 C21 121.1(11)
C23 C22 H22 119.4
C21 C22 H22 119.4
C22 C23 C18 119.9(10)
C22 C23 H23 120.1
C18 C23 H23 120.1
F53 C51 F52 106.5(15)
F53 C51 F51 106.7(18)
F52 C51 F51 106.0(15)
F53 C51 S5 114.5(13)
F52 C51 S5 110.9(13)
F51 C51 S5 111.8(14)
O53 C52 N51 125.2(12)
O53 C52 C53 121.7(10)
N51 C52 C53 113.1(9)
C54 C53 C52 116.2(10)
C54 C53 H53A 108.2
C52 C53 H53A 108.2
C54 C53 H53B 108.2
C52 C53 H53B 108.2
H53A C53 H53B 107.4
C53 C54 C55 111.0(10)
C53 C54 H54A 109.4
C55 C54 H54A 109.4
C53 C54 H54B 109.4
C55 C54 H54B 109.4
H54A C54 H54B 108
C54 C55 C56 112.6(10)
C54 C55 H55A 109.1
C56 C55 H55A 109.1
C54 C55 H55B 109.1
C56 C55 H55B 109.1
H55A C55 H55B 107.8
N52 C56 C55 113.1(9)
N52 C56 H56A 109
C55 C56 H56A 109
N52 C56 H56B 109
C55 C56 H56B 109
H56A C56 H56B 107.8
N52 C57 C59 104.8(9)
N52 C57 C58 112.4(9)
C59 C57 C58 116.6(9)
N52 C57 H57 107.5
C59 C57 H57 107.5
C58 C57 H57 107.5
C57 C58 P1 115.1(7)
C57 C58 H58A 108.5
P1 C58 H58A 108.5
C57 C58 H58B 108.5
P1 C58 H58B 108.5
H58A C58 H58B 107.5
C60 C59 C57 106.5(10)
C60 C59 H59A 110.4
C57 C59 H59A 110.4
C60 C59 H59B 110.4
C57 C59 H59B 110.4
H59A C59 H59B 108.6
C61 C60 C59 105.9(11)
C61 C60 H60A 110.5
C59 C60 H60A 110.5
C61 C60 H60B 110.5
C59 C60 H60B 110.5
H60A C60 H60B 108.7
N52 C61 C60 108.3(11)
N52 C61 H61A 110
C60 C61 H61A 110
N52 C61 H61B 110
C60 C61 H61B 110
H61A C61 H61B 108.4
C67 C62 C63 119.6(10)
C67 C62 P51 121.0(8)
C63 C62 P51 119.3(8)
C64 C63 C62 120.2(10)
C64 C63 H63 119.9
C62 C63 H63 119.9
C63 C64 C65 118.6(10)
C63 C64 H64 120.7
C65 C64 H64 120.7
C66 C65 C64 122.6(12)
C66 C65 H65 118.7
C64 C65 H65 118.7
C65 C66 C67 117.9(11)
C65 C66 H66 121
C67 C66 H66 121
C62 C67 C66 120.8(10)
C62 C67 H67 119.6
C66 C67 H67 119.6
C69 C68 C73 117.1(11)
C69 C68 P51 119.7(9)
C73 C68 P51 123.0(10)
C70 C69 C68 122.1(11)
C70 C69 H69 119
C68 C69 H69 119
C69 C70 C71 119.5(12)
C69 C70 H70 120.2
C71 C70 H70 120.2
C72 C71 C70 120.2(12)
C72 C71 H71 119.9
C70 C71 H71 119.9
C71 C72 C73 119.4(11)
C71 C72 H72 120.3
C73 C72 H72 120.3
C72 C73 C68 121.5(12)
C72 C73 H73 119.2
C68 C73 H73 119.2
N1 Au1 P1 174.2(4)
N51 Au51 P51 176.0(4)
C2 N1 S6 121.0(8)
C2 N1 Au1 122.5(8)
S6 N1 Au1 115.7(6)
C6 N2 C11 109.7(10)
C6 N2 C7 115.8(9)
C11 N2 C7 101.0(8)
C52 N51 S5 119.5(8)
C52 N51 Au51 122.4(8)
S5 N51 Au51 117.9(6)
C61 N52 C56 113.1(10)
C61 N52 C57 105.5(9)
C56 N52 C57 115.6(8)
C18 P1 C58 109.7(5)
C18 P1 C12 103.6(5)
C58 P1 C12 104.4(5)
C18 P1 Au1 110.6(3)
C58 P1 Au1 114.5(4)
C12 P1 Au1 113.4(4)
C68 P51 C8 106.3(5)
C68 P51 C62 105.2(5)
C8 P51 C62 107.4(5)
C68 P51 Au51 114.5(4)
C8 P51 Au51 110.5(4)
C62 P51 Au51 112.4(3)
O52 S5 O51 116.6(6)
O52 S5 N51 115.8(6)
O51 S5 N51 107.7(5)
O52 S5 C51 104.9(7)
O51 S5 C51 104.8(7)
N51 S5 C51 105.9(8)
O1 S6 O2 120.7(6)
O1 S6 N1 107.7(5)
O2 S6 N1 115.0(5)
O1 S6 C1 103.4(6)
O2 S6 C1 103.9(6)
N1 S6 C1 104.0(6)

loop_
_geom_bond_atom_site_label_1
_geom_bond_atom_site_label_2
_geom_bond_distance
C1 F2 1.254(16)
C1 F1 1.282(15)
C1 F3 1.289(16)
C1 S6 1.858(12)
C2 O3 1.190(13)
C2 N1 1.411(15)
C2 C3 1.494(18)
C3 C4 1.510(16)
C3 H3A 0.99
C3 H3B 0.99
C4 C5 1.551(18)
C4 H4A 0.99
C4 H4B 0.99
C5 C6 1.511(15)
C5 H5A 0.99
C5 H5B 0.99
C6 N2 1.453(15)
C6 H6A 0.99
C6 H6B 0.99
C7 N2 1.489(14)
C7 C8 1.498(16)
C7 C9 1.536(16)
C7 H7 1
C8 P51 1.830(11)
C8 H8A 0.99
C8 H8B 0.99
C9 C10 1.546(17)
C9 H9A 0.99
C9 H9B 0.99
C10 C11 1.536(16)
C10 H10A 0.99
C10 H10B 0.99
C11 N2 1.471(14)
C11 H11A 0.99
C11 H11B 0.99
C12 C17 1.377(16)
C12 C13 1.411(16)
C12 P1 1.838(13)
C13 C14 1.399(18)
C13 H13 0.95
C14 C15 1.343(19)
C14 H14 0.95
C15 C16 1.382(19)
C15 H15 0.95
C16 C17 1.394(17)
C16 H16 0.95
C17 H17 0.95
C18 C19 1.360(13)
C18 C23 1.441(16)
C18 P1 1.802(12)
C19 C20 1.412(17)
C19 H19 0.95
C20 C21 1.398(19)
C20 H20 0.95
C21 C22 1.379(16)
C21 H21 0.95
C22 C23 1.365(17)
C22 H22 0.95
C23 H23 0.95
C51 F53 1.300(19)
C51 F52 1.33(2)
C51 F51 1.33(2)
C51 S5 1.81(2)
C52 O53 1.201(12)
C52 N51 1.407(15)
C52 C53 1.542(18)
C53 C54 1.508(16)
C53 H53A 0.99
C53 H53B 0.99
C54 C55 1.515(17)
C54 H54A 0.99
C54 H54B 0.99
C55 C56 1.518(15)
C55 H55A 0.99
C55 H55B 0.99
C56 N52 1.462(15)
C56 H56A 0.99
C56 H56B 0.99
C57 N52 1.480(13)
C57 C59 1.500(16)
C57 C58 1.520(16)
C57 H57 1
C58 P1 1.829(10)
C58 H58A 0.99
C58 H58B 0.99
C59 C60 1.499(18)
C59 H59A 0.99
C59 H59B 0.99
C60 C61 1.46(2)
C60 H60A 0.99
C60 H60B 0.99
C61 N52 1.443(16)
C61 H61A 0.99
C61 H61B 0.99
C62 C67 1.344(15)
C62 C63 1.386(13)
C62 P51 1.832(11)
C63 C64 1.371(16)
C63 H63 0.95
C64 C65 1.374(17)
C64 H64 0.95
C65 C66 1.340(16)
C65 H65 0.95
C66 C67 1.409(18)
C66 H66 0.95
C67 H67 0.95
C68 C69 1.390(17)
C68 C73 1.396(15)
C68 P51 1.799(12)
C69 C70 1.366(18)
C69 H69 0.95
C70 C71 1.389(18)
C70 H70 0.95
C71 C72 1.376(19)
C71 H71 0.95
C72 C73 1.383(19)
C72 H72 0.95
C73 H73 0.95
Au1 N1 2.092(9)
Au1 P1 2.238(3)
Au51 N51 2.078(9)
Au51 P51 2.232(2)
N1 S6 1.638(11)
N51 S5 1.585(11)
O1 S6 1.420(8)
O2 S6 1.425(8)
O51 S5 1.450(8)
O52 S5 1.425(9)
